data_7050642
loop_
_publ_author_name
'Brym, Markus'
'Jones, Cameron'
'Waugh, Mark'
'Hey-Hawkins, Evamarie'
'Majoumo, Felecite'

_publ_section_title
;
 Reactions of phosphavinyl Grignard reagents with aldehydes: synthesis,
 characterisation and further reactivity of ?-phosphaallylic alcohols
;
_journal_issue 11
_journal_name_full 'New Journal of Chemistry'
_journal_page_first 1614
_journal_paper_doi 10.1039/b306607j
_journal_volume 27
_journal_year 2003
_chemical_formula_sum 'C36 H52 O P2'
_chemical_formula_weight 562.72
_space_group_IT_number 2
_symmetry_cell_setting triclinic
_symmetry_space_group_name_Hall '-P 1'
_symmetry_space_group_name_H-M 'P -1'
_atom_sites_solution_hydrogens geom
_atom_sites_solution_primary direct
_atom_sites_solution_secondary difmap
_audit_creation_method SHELXL-97
_cell_angle_alpha 80.23(3)
_cell_angle_beta 69.52(3)
_cell_angle_gamma 79.05(3)
_cell_formula_units_Z 2
_cell_length_a 10.787(2)
_cell_length_b 11.073(2)
_cell_length_c 15.414(3)
_cell_measurement_temperature 150(2)
_cell_volume 1682.6(7)
_computing_structure_refinement 'SHELXL-97 (Sheldrick, 1997)'
_computing_structure_solution 'SHELXS-97 (Sheldrick, 1990)'
_diffrn_ambient_temperature 150(2)
_diffrn_measured_fraction_theta_full 0.990
_diffrn_measured_fraction_theta_max 0.990
_diffrn_measurement_device_type 'Nonius Kappa CCD'
_diffrn_radiation_monochromator graphite
_diffrn_radiation_source 'fine-focus sealed tube'
_diffrn_radiation_type MoK\a
_diffrn_radiation_wavelength 0.71073
_diffrn_reflns_av_R_equivalents 0.0656
_diffrn_reflns_av_sigmaI/netI 0.0786
_diffrn_reflns_limit_h_max 12
_diffrn_reflns_limit_h_min -12
_diffrn_reflns_limit_k_max 13
_diffrn_reflns_limit_k_min -13
_diffrn_reflns_limit_l_max 18
_diffrn_reflns_limit_l_min -17
_diffrn_reflns_number 14339
_diffrn_reflns_theta_full 24.98
_diffrn_reflns_theta_max 24.98
_diffrn_reflns_theta_min 2.96
_exptl_absorpt_coefficient_mu 0.154
_exptl_absorpt_correction_T_max 0.883
_exptl_absorpt_correction_T_min 0.636
_exptl_absorpt_correction_type multi-scan
_exptl_absorpt_process_details 'Sortav (Blessing, 1995)'
_exptl_crystal_colour colourless
_exptl_crystal_density_diffrn 1.111
_exptl_crystal_density_method 'not measured'
_exptl_crystal_description prism
_exptl_crystal_F_000 612
_exptl_crystal_size_max 0.20
_exptl_crystal_size_mid 0.20
_exptl_crystal_size_min 0.15
_refine_diff_density_max 1.525
_refine_diff_density_min -0.378
_refine_diff_density_rms 0.070
_refine_ls_extinction_coef 0.000(9)
_refine_ls_extinction_expression Fc^*^=kFc[1+0.001xFc^2^\l^3^/sin(2\q)]^-1/4^
_refine_ls_extinction_method SHELXL
_refine_ls_goodness_of_fit_ref 1.033
_refine_ls_hydrogen_treatment mixed
_refine_ls_matrix_type full
_refine_ls_number_parameters 359
_refine_ls_number_reflns 5859
_refine_ls_number_restraints 18
_refine_ls_restrained_S_all 1.053
_refine_ls_R_factor_all 0.1289
_refine_ls_R_factor_gt 0.0916
_refine_ls_shift/su_max 0.003
_refine_ls_shift/su_mean 0.001
_refine_ls_structure_factor_coef Fsqd
_refine_ls_weighting_details 'calc w=1/[\s^2^(Fo^2^)+(0.1532P)^2^+1.5963P] where P=(Fo^2^+2Fc^2^)/3'
_refine_ls_weighting_scheme calc
_refine_ls_wR_factor_gt 0.2455
_refine_ls_wR_factor_ref 0.2767
_reflns_number_gt 3983
_reflns_number_total 5859
_reflns_threshold_expression >2sigma(I)
_cod_data_source_file b306607j.txt
_cod_data_source_block compound_5c
_cod_original_cell_volume 1682.6(6)
_cod_original_sg_symbol_H-M P-1
_cod_database_code 7050642

loop_
_symmetry_equiv_pos_as_xyz
'x, y, z'
'-x, -y, -z'

loop_
_atom_site_label
_atom_site_type_symbol
_atom_site_fract_x
_atom_site_fract_y
_atom_site_fract_z
_atom_site_U_iso_or_equiv
_atom_site_adp_type
_atom_site_occupancy
_atom_site_symmetry_multiplicity
_atom_site_calc_flag
_atom_site_refinement_flags
_atom_site_disorder_assembly
_atom_site_disorder_group
P1 P 0.23219(11) 0.56582(10) 0.31707(8) 0.0446(4) Uani 1 1 d . . .
P2 P 0.29196(11) 0.63239(10) 0.16413(8) 0.0473(4) Uani 1 1 d . . .
O1 O 0.1093(3) 0.5040(3) 0.3476(2) 0.0610(9) Uani 1 1 d . . .
C1 C 0.3802(4) 0.4595(4) 0.3318(3) 0.0456(10) Uani 1 1 d . . .
C2 C 0.4979(4) 0.4899(4) 0.2749(3) 0.0483(11) Uani 1 1 d . . .
H2 H 0.4915 0.5627 0.2355 0.058 Uiso 1 1 calc R . .
C3 C 0.6379(4) 0.4290(4) 0.2626(3) 0.0441(10) Uani 1 1 d . . .
C4 C 0.6889(5) 0.3224(5) 0.2188(4) 0.0652(13) Uani 1 1 d . . .
H4 H 0.6349 0.2867 0.1976 0.078 Uiso 1 1 calc R . .
C5 C 0.8202(6) 0.2685(6) 0.2062(4) 0.0820(18) Uani 1 1 d . . .
H5 H 0.8540 0.1973 0.1761 0.098 Uiso 1 1 calc R . .
C6 C 0.8983(5) 0.3180(7) 0.2371(4) 0.084(2) Uani 1 1 d . . .
H6 H 0.9855 0.2801 0.2293 0.101 Uiso 1 1 calc R . .
C7 C 0.8510(5) 0.4255(6) 0.2806(4) 0.0750(16) Uani 1 1 d . . .
H7 H 0.9055 0.4598 0.3022 0.090 Uiso 1 1 calc R . .
C8 C 0.7210(5) 0.4803(5) 0.2911(4) 0.0579(12) Uani 1 1 d . . .
H8 H 0.6892 0.5538 0.3182 0.069 Uiso 1 1 calc R . .
C9 C 0.3534(5) 0.3501(4) 0.4094(3) 0.0551(12) Uani 1 1 d . . .
C10 C 0.4783(6) 0.2927(6) 0.4370(4) 0.095(2) Uani 1 1 d . . .
H10A H 0.4533 0.2345 0.4917 0.143 Uiso 1 1 calc R . .
H10B H 0.5160 0.3569 0.4496 0.143 Uiso 1 1 calc R . .
H10C H 0.5431 0.2509 0.3868 0.143 Uiso 1 1 calc R . .
C11 C 0.2474(5) 0.3946(5) 0.4980(4) 0.0723(15) Uani 1 1 d . . .
H11A H 0.1638 0.4221 0.4869 0.108 Uiso 1 1 calc R . .
H11B H 0.2748 0.4618 0.5154 0.108 Uiso 1 1 calc R . .
H11C H 0.2369 0.3277 0.5475 0.108 Uiso 1 1 calc R . .
C12 C 0.3015(7) 0.2507(5) 0.3780(5) 0.0858(18) Uani 1 1 d . . .
H12A H 0.2775 0.1862 0.4284 0.129 Uiso 1 1 calc R . .
H12B H 0.3702 0.2165 0.3257 0.129 Uiso 1 1 calc R . .
H12C H 0.2245 0.2873 0.3604 0.129 Uiso 1 1 calc R . .
C13 C 0.2087(4) 0.7085(4) 0.3726(3) 0.0487(11) Uani 1 1 d . . .
H13 H 0.1744 0.7757 0.3331 0.058 Uiso 1 1 calc R . .
C14 C 0.1022(6) 0.7055(6) 0.4659(5) 0.088(2) Uani 1 1 d . . .
H14A H 0.1306 0.6395 0.5080 0.106 Uiso 1 1 calc R . .
H14B H 0.0214 0.6870 0.4598 0.106 Uiso 1 1 calc R . .
C15 C 0.0714(6) 0.8268(6) 0.5074(5) 0.093(2) Uani 1 1 d . . .
H15A H 0.0281 0.8896 0.4712 0.111 Uiso 1 1 calc R . .
H15B H 0.0093 0.8169 0.5704 0.111 Uiso 1 1 calc R . .
C16 C 0.1921(6) 0.8698(5) 0.5096(4) 0.0772(16) Uani 1 1 d . . .
H16A H 0.2248 0.8161 0.5559 0.093 Uiso 1 1 calc R . .
H16B H 0.1682 0.9528 0.5281 0.093 Uiso 1 1 calc R . .
C17 C 0.3007(6) 0.8703(5) 0.4176(5) 0.0796(17) Uani 1 1 d . . .
H17A H 0.3802 0.8903 0.4245 0.096 Uiso 1 1 calc R . .
H17B H 0.2736 0.9346 0.3740 0.096 Uiso 1 1 calc R . .
C18 C 0.3350(5) 0.7468(5) 0.3772(4) 0.0682(14) Uani 1 1 d . . .
H18A H 0.3738 0.6839 0.4161 0.082 Uiso 1 1 calc R . .
H18B H 0.4003 0.7544 0.3152 0.082 Uiso 1 1 calc R . .
C19 C 0.1510(4) 0.7620(4) 0.1663(3) 0.0481(10) Uani 1 1 d . . .
C20 C 0.0271(4) 0.7375(4) 0.2135(3) 0.0518(11) Uani 1 1 d . . .
H20 H 0.0232 0.6558 0.2402 0.062 Uiso 1 1 calc R . .
C21 C -0.1064(4) 0.8154(4) 0.2318(3) 0.0474(10) Uani 1 1 d . . .
C22 C -0.1896(5) 0.8006(5) 0.1843(4) 0.0705(15) Uani 1 1 d . . .
H22 H -0.1604 0.7445 0.1403 0.085 Uiso 1 1 calc R . .
C23 C -0.3154(5) 0.8687(6) 0.2019(5) 0.0842(18) Uani 1 1 d . . .
H23 H -0.3695 0.8596 0.1686 0.101 Uiso 1 1 calc R . .
C24 C -0.3604(5) 0.9484(6) 0.2673(5) 0.0800(18) Uani 1 1 d . . .
H24 H -0.4448 0.9949 0.2785 0.096 Uiso 1 1 calc R . .
C25 C -0.2822(6) 0.9601(6) 0.3163(5) 0.0862(18) Uani 1 1 d . . .
H25 H -0.3138 1.0141 0.3619 0.103 Uiso 1 1 calc R . .
C26 C -0.1564(5) 0.8935(5) 0.3001(4) 0.0709(15) Uani 1 1 d . . .
H26 H -0.1050 0.9014 0.3356 0.085 Uiso 1 1 calc R . .
C27 C 0.1948(5) 0.8826(4) 0.1087(4) 0.0611(13) Uani 1 1 d . . .
C28 C 0.0862(7) 0.9876(6) 0.1093(6) 0.113(2) Uani 1 1 d U . .
H28A H 0.0207 0.9629 0.0894 0.169 Uiso 1 1 calc R . .
H28B H 0.1228 1.0565 0.0677 0.169 Uiso 1 1 calc R . .
H28C H 0.0448 1.0112 0.1713 0.169 Uiso 1 1 calc R . .
C29 C 0.2661(8) 0.8540(7) 0.0062(5) 0.111(2) Uani 1 1 d U . .
H29A H 0.2036 0.8299 -0.0168 0.166 Uiso 1 1 calc R . .
H29B H 0.3388 0.7880 0.0037 0.166 Uiso 1 1 calc R . .
H29C H 0.3000 0.9266 -0.0314 0.166 Uiso 1 1 calc R . .
C30 C 0.2995(7) 0.9239(7) 0.1361(6) 0.109(2) Uani 1 1 d U . .
H30A H 0.3333 0.9933 0.0935 0.164 Uiso 1 1 calc R . .
H30B H 0.3713 0.8571 0.1342 0.164 Uiso 1 1 calc R . .
H30C H 0.2607 0.9477 0.1981 0.164 Uiso 1 1 calc R . .
C31 C 0.2433(5) 0.5011(4) 0.1271(3) 0.0503(11) Uani 1 1 d . . .
H31 H 0.1608 0.4777 0.1745 0.060 Uiso 1 1 calc R . .
C32 C 0.3535(5) 0.3900(5) 0.1201(4) 0.0614(13) Uani 1 1 d . . .
H32A H 0.4370 0.4137 0.0762 0.074 Uiso 1 1 calc R . .
H32B H 0.3654 0.3651 0.1804 0.074 Uiso 1 1 calc R . .
C33 C 0.3194(6) 0.2812(5) 0.0883(4) 0.0730(16) Uani 1 1 d . . .
H33A H 0.3936 0.2144 0.0808 0.088 Uiso 1 1 calc R . .
H33B H 0.2419 0.2514 0.1360 0.088 Uiso 1 1 calc R . .
C34 C 0.2907(6) 0.3152(5) -0.0015(4) 0.0748(16) Uani 1 1 d . . .
H34A H 0.2616 0.2455 -0.0158 0.090 Uiso 1 1 calc R . .
H34B H 0.3722 0.3329 -0.0513 0.090 Uiso 1 1 calc R . .
C35 C 0.1839(6) 0.4271(6) 0.0025(4) 0.0759(16) Uani 1 1 d . . .
H35A H 0.1736 0.4503 -0.0585 0.091 Uiso 1 1 calc R . .
H35B H 0.0992 0.4059 0.0461 0.091 Uiso 1 1 calc R . .
C36 C 0.2192(6) 0.5352(5) 0.0322(4) 0.0654(13) Uani 1 1 d . . .
H36A H 0.1472 0.6038 0.0369 0.079 Uiso 1 1 calc R . .
H36B H 0.2992 0.5617 -0.0147 0.079 Uiso 1 1 calc R . .

loop_
_atom_site_aniso_label
_atom_site_aniso_U_11
_atom_site_aniso_U_22
_atom_site_aniso_U_33
_atom_site_aniso_U_23
_atom_site_aniso_U_13
_atom_site_aniso_U_12
P1 0.0408(6) 0.0394(6) 0.0570(7) -0.0043(5) -0.0232(5) -0.0009(5)
P2 0.0472(7) 0.0394(6) 0.0576(8) -0.0045(5) -0.0232(5) -0.0007(5)
O1 0.0538(19) 0.0598(19) 0.075(2) 0.0020(17) -0.0300(17) -0.0119(15)
C1 0.042(2) 0.039(2) 0.056(3) -0.0013(19) -0.022(2) 0.0015(18)
C2 0.044(2) 0.042(2) 0.060(3) 0.001(2) -0.026(2) 0.0006(19)
C3 0.035(2) 0.046(2) 0.046(2) -0.0002(19) -0.0151(18) 0.0064(18)
C4 0.060(3) 0.063(3) 0.072(3) -0.016(3) -0.024(3) 0.005(2)
C5 0.070(4) 0.079(4) 0.073(4) -0.013(3) -0.011(3) 0.030(3)
C6 0.036(3) 0.109(5) 0.080(4) 0.016(4) -0.007(3) 0.010(3)
C7 0.047(3) 0.102(4) 0.078(4) 0.014(3) -0.029(3) -0.020(3)
C8 0.049(3) 0.058(3) 0.067(3) -0.003(2) -0.021(2) -0.007(2)
C9 0.051(3) 0.048(2) 0.061(3) 0.009(2) -0.024(2) -0.001(2)
C10 0.064(3) 0.107(5) 0.090(4) 0.041(4) -0.029(3) 0.009(3)
C11 0.069(3) 0.075(3) 0.064(3) 0.009(3) -0.021(3) -0.005(3)
C12 0.114(5) 0.046(3) 0.091(4) -0.001(3) -0.024(4) -0.022(3)
C13 0.050(2) 0.041(2) 0.062(3) -0.011(2) -0.031(2) 0.0073(19)
C14 0.058(3) 0.086(4) 0.113(5) -0.051(4) 0.005(3) -0.020(3)
C15 0.067(4) 0.103(5) 0.105(5) -0.060(4) -0.005(3) -0.008(3)
C16 0.090(4) 0.069(3) 0.087(4) -0.039(3) -0.045(3) 0.013(3)
C17 0.074(4) 0.063(3) 0.111(5) -0.030(3) -0.031(3) -0.013(3)
C18 0.061(3) 0.064(3) 0.084(4) -0.023(3) -0.021(3) -0.012(3)
C19 0.052(3) 0.039(2) 0.055(3) 0.0035(19) -0.027(2) 0.0004(19)
C20 0.052(3) 0.038(2) 0.068(3) 0.002(2) -0.032(2) 0.0034(19)
C21 0.047(2) 0.040(2) 0.058(3) -0.004(2) -0.027(2) 0.0036(18)
C22 0.063(3) 0.077(3) 0.084(4) -0.033(3) -0.040(3) 0.012(3)
C23 0.054(3) 0.098(4) 0.111(5) -0.021(4) -0.047(3) 0.009(3)
C24 0.050(3) 0.070(4) 0.102(5) -0.005(3) -0.017(3) 0.016(3)
C25 0.083(4) 0.077(4) 0.085(4) -0.030(3) -0.014(3) 0.013(3)
C26 0.066(3) 0.068(3) 0.085(4) -0.022(3) -0.033(3) 0.005(3)
C27 0.067(3) 0.041(2) 0.070(3) 0.008(2) -0.028(3) 0.001(2)
C28 0.103(4) 0.081(3) 0.127(4) 0.024(3) -0.027(3) 0.003(3)
C29 0.124(4) 0.096(4) 0.093(4) 0.004(3) -0.016(3) -0.022(3)
C30 0.112(4) 0.089(4) 0.132(4) 0.003(3) -0.041(3) -0.042(3)
C31 0.051(2) 0.044(2) 0.052(3) -0.011(2) -0.008(2) -0.009(2)
C32 0.060(3) 0.061(3) 0.071(3) -0.018(2) -0.031(3) 0.000(2)
C33 0.072(3) 0.047(3) 0.106(5) -0.028(3) -0.033(3) 0.002(2)
C34 0.080(4) 0.077(4) 0.073(4) -0.033(3) -0.018(3) -0.018(3)
C35 0.088(4) 0.090(4) 0.060(3) -0.020(3) -0.031(3) -0.013(3)
C36 0.071(3) 0.064(3) 0.066(3) -0.006(3) -0.032(3) -0.004(3)

loop_
_atom_type_symbol
_atom_type_description
_atom_type_scat_dispersion_real
_atom_type_scat_dispersion_imag
_atom_type_scat_source
C C 0.0033 0.0016 'International Tables Vol C Tables 4.2.6.8 and 6.1.1.4'
H H 0.0000 0.0000 'International Tables Vol C Tables 4.2.6.8 and 6.1.1.4'
O O 0.0106 0.0060 'International Tables Vol C Tables 4.2.6.8 and 6.1.1.4'
P P 0.1023 0.0942 'International Tables Vol C Tables 4.2.6.8 and 6.1.1.4'

loop_
_geom_angle_atom_site_label_1
_geom_angle_atom_site_label_2
_geom_angle_atom_site_label_3
_geom_angle
_geom_angle_site_symmetry_1
_geom_angle_site_symmetry_3
_geom_angle_publ_flag
O1 P1 C1 112.84(19) . . ?
O1 P1 C13 113.7(2) . . ?
C1 P1 C13 110.16(19) . . ?
O1 P1 P2 111.00(15) . . ?
C1 P1 P2 104.75(15) . . ?
C13 P1 P2 103.63(15) . . ?
C31 P2 C19 104.5(2) . . ?
C31 P2 P1 96.80(15) . . ?
C19 P2 P1 98.92(15) . . ?
C2 C1 C9 128.0(4) . . ?
C2 C1 P1 115.1(3) . . ?
C9 C1 P1 116.9(3) . . ?
C1 C2 C3 132.1(4) . . ?
C8 C3 C4 118.2(4) . . ?
C8 C3 C2 120.6(4) . . ?
C4 C3 C2 121.1(4) . . ?
C3 C4 C5 120.3(5) . . ?
C6 C5 C4 120.4(6) . . ?
C5 C6 C7 120.9(5) . . ?
C8 C7 C6 118.4(5) . . ?
C3 C8 C7 121.7(5) . . ?
C11 C9 C12 108.5(4) . . ?
C11 C9 C1 110.0(4) . . ?
C12 C9 C1 109.7(4) . . ?
C11 C9 C10 105.9(4) . . ?
C12 C9 C10 110.0(5) . . ?
C1 C9 C10 112.7(4) . . ?
C14 C13 C18 111.0(4) . . ?
C14 C13 P1 111.9(3) . . ?
C18 C13 P1 116.3(3) . . ?
C13 C14 C15 112.5(5) . . ?
C16 C15 C14 113.0(5) . . ?
C15 C16 C17 112.4(5) . . ?
C16 C17 C18 113.1(5) . . ?
C17 C18 C13 109.9(4) . . ?
C20 C19 C27 128.2(4) . . ?
C20 C19 P2 117.4(3) . . ?
C27 C19 P2 114.3(3) . . ?
C19 C20 C21 132.5(4) . . ?
C26 C21 C22 117.8(4) . . ?
C26 C21 C20 122.8(4) . . ?
C22 C21 C20 119.1(4) . . ?
C23 C22 C21 120.5(5) . . ?
C24 C23 C22 120.4(5) . . ?
C25 C24 C23 119.5(5) . . ?
C24 C25 C26 121.1(6) . . ?
C21 C26 C25 120.5(5) . . ?
C28 C27 C30 109.0(5) . . ?
C28 C27 C19 115.8(5) . . ?
C30 C27 C19 111.5(4) . . ?
C28 C27 C29 107.8(5) . . ?
C30 C27 C29 104.9(5) . . ?
C19 C27 C29 107.1(4) . . ?
C32 C31 C36 109.0(4) . . ?
C32 C31 P2 109.4(3) . . ?
C36 C31 P2 112.4(3) . . ?
C33 C32 C31 111.3(4) . . ?
C34 C33 C32 112.3(5) . . ?
C33 C34 C35 112.0(4) . . ?
C36 C35 C34 111.3(5) . . ?
C35 C36 C31 111.5(4) . . ?

loop_
_geom_bond_atom_site_label_1
_geom_bond_atom_site_label_2
_geom_bond_distance
_geom_bond_site_symmetry_2
_geom_bond_publ_flag
P1 O1 1.499(3) . ?
P1 C1 1.853(4) . ?
P1 C13 1.857(4) . ?
P1 P2 2.2459(18) . ?
P2 C31 1.869(4) . ?
P2 C19 1.878(4) . ?
C1 C2 1.332(6) . ?
C1 C9 1.543(6) . ?
C2 C3 1.492(6) . ?
C3 C8 1.368(6) . ?
C3 C4 1.384(7) . ?
C4 C5 1.388(7) . ?
C5 C6 1.335(9) . ?
C6 C7 1.388(9) . ?
C7 C8 1.383(7) . ?
C9 C11 1.530(7) . ?
C9 C12 1.537(7) . ?
C9 C10 1.544(7) . ?
C13 C14 1.493(7) . ?
C13 C18 1.530(6) . ?
C14 C15 1.516(7) . ?
C15 C16 1.481(8) . ?
C16 C17 1.490(8) . ?
C17 C18 1.525(7) . ?
C19 C20 1.334(6) . ?
C19 C27 1.529(6) . ?
C20 C21 1.491(6) . ?
C21 C26 1.371(7) . ?
C21 C22 1.387(7) . ?
C22 C23 1.380(7) . ?
C23 C24 1.353(9) . ?
C24 C25 1.349(9) . ?
C25 C26 1.375(8) . ?
C27 C28 1.484(8) . ?
C27 C30 1.503(8) . ?
C27 C29 1.553(9) . ?
C31 C32 1.528(6) . ?
C31 C36 1.547(7) . ?
C32 C33 1.525(7) . ?
C33 C34 1.494(8) . ?
C34 C35 1.517(8) . ?
C35 C36 1.507(7) . ?
